data_4340529
loop_
_publ_author_name
'Charalampou, D. C.'
'Kourkoumelis, N.'
'Karanestora, S.'
'Hadjiarapoglou, L. P.'
'Dokorou, V.'
'Skoulika, S.'
'Owczarzak, A.'
'Kubicki, M.'
'Hadjikakou, S. K.'

_publ_contact_author
;
Maciej Kubicki   
Faculty of Chemistry 
Adam Mickiewicz University
Grunwaldzka 6              
60-780 Pozna\'n   
Poland             
;
_publ_section_title
;
 Mono- and binuclear copper(i) complexes of thionucleotide analogues and
 their catalytic activity on the synthesis of dihydrofurans.
;
_journal_issue 16
_journal_name_full 'Inorganic chemistry'
_journal_page_first 8322
_journal_page_last 8333
_journal_paper_doi 10.1021/ic500727z
_journal_volume 53
_journal_year 2014
_chemical_formula_moiety 'C41 H36 Br Cu N2 O P2 S'
_chemical_formula_sum 'C41 H36 Br Cu N2 O P2 S'
_chemical_formula_weight 810.17
_chemical_name_systematic
;
 ?
;
_space_group_crystal_system triclinic
_space_group_IT_number 2
_space_group_name_Hall '-P 1'
_space_group_name_H-M_alt 'P -1'
_symmetry_space_group_name_Hall '-P 1'
_symmetry_space_group_name_H-M 'P -1'
_atom_sites_solution_hydrogens geom
_audit_creation_method SHELXL-2013
_cell_angle_alpha 87.73(2)
_cell_angle_beta 82.98(3)
_cell_angle_gamma 75.88(2)
_cell_formula_units_Z 4
_cell_length_a 10.730(2)
_cell_length_b 13.968(2)
_cell_length_c 26.324(5)
_cell_measurement_reflns_used 5329
_cell_measurement_temperature 295(2)
_cell_measurement_theta_max 26.4470
_cell_measurement_theta_min 3.1160
_cell_volume 3797.3(12)
_computing_cell_refinement
;
CrysAlisPro, Oxford Diffraction Ltd.,
Version 1.171.34.43 (release 21-10-2010 CrysAlis171 .NET)
(compiled Oct 21 2010,17:48:23)
;
_computing_data_collection
;
CrysAlisPro, Oxford Diffraction Ltd.,
Version 1.171.34.43 (release 21-10-2010 CrysAlis171 .NET)
(compiled Oct 21 2010,17:48:23)
;
_computing_data_reduction
;
CrysAlisPro, Oxford Diffraction Ltd.,
Version 1.171.34.43 (release 21-10-2010 CrysAlis171 .NET)
(compiled Oct 21 2010,17:48:23)
;
_computing_molecular_graphics 'Mercury (McRae et al., 2008)'
_computing_publication_material 'SHELXL-2013 (Sheldrick, 2013)'
_computing_structure_refinement 'SHELXL-2013 (Sheldrick, 2013)'
_computing_structure_solution 'SIR92 (Altomare et al., 1993)'
_diffrn_ambient_temperature 295(2)
_diffrn_detector_area_resol_mean 16.1544
_diffrn_measured_fraction_theta_full 0.998
_diffrn_measured_fraction_theta_max 0.837
_diffrn_measurement_device_type 'Xcalibur, Eos'
_diffrn_measurement_method '\w scans'
_diffrn_radiation_monochromator graphite
_diffrn_radiation_source 'Enhance (Mo) X-ray Source'
_diffrn_radiation_type 'Mo K\a'
_diffrn_radiation_wavelength 0.7107
_diffrn_reflns_av_R_equivalents 0.0296
_diffrn_reflns_av_unetI/netI 0.0617
_diffrn_reflns_Laue_measured_fraction_full 0.998
_diffrn_reflns_Laue_measured_fraction_max 0.837
_diffrn_reflns_limit_h_max 12
_diffrn_reflns_limit_h_min -14
_diffrn_reflns_limit_k_max 16
_diffrn_reflns_limit_k_min -16
_diffrn_reflns_limit_l_max 34
_diffrn_reflns_limit_l_min -28
_diffrn_reflns_number 30050
_diffrn_reflns_point_group_measured_fraction_full 0.998
_diffrn_reflns_point_group_measured_fraction_max 0.837
_diffrn_reflns_theta_full 25.000
_diffrn_reflns_theta_max 28.251
_diffrn_reflns_theta_min 2.794
_exptl_absorpt_coefficient_mu 1.801
_exptl_absorpt_correction_T_max 1.00000
_exptl_absorpt_correction_T_min 0.73914
_exptl_absorpt_correction_type multi-scan
_exptl_absorpt_process_details
;
CrysAlisPro, Agilent Technologies,
Version 1.171.36.24 (release 03-12-2012 CrysAlis171 .NET)
(compiled Dec  3 2012,18:21:49)
Empirical absorption correction using spherical harmonics,
 implemented in SCALE3 ABSPACK scaling algorithm.
;
_exptl_crystal_colour colourless
_exptl_crystal_density_diffrn 1.417
_exptl_crystal_description plate
_exptl_crystal_F_000 1656
_exptl_crystal_size_max 0.3
_exptl_crystal_size_mid 0.25
_exptl_crystal_size_min 0.1
_refine_diff_density_max 0.669
_refine_diff_density_min -0.640
_refine_diff_density_rms 0.060
_refine_ls_extinction_method none
_refine_ls_goodness_of_fit_ref 1.013
_refine_ls_hydrogen_treatment constr
_refine_ls_matrix_type full
_refine_ls_number_parameters 995
_refine_ls_number_reflns 15737
_refine_ls_number_restraints 23
_refine_ls_restrained_S_all 1.013
_refine_ls_R_factor_all 0.1037
_refine_ls_R_factor_gt 0.0482
_refine_ls_shift/su_max 0.001
_refine_ls_shift/su_mean 0.000
_refine_ls_structure_factor_coef Fsqd
_refine_ls_weighting_details 'w=1/[\s^2^(Fo^2^)+(0.0409P)^2^+0.8355P] where P=(Fo^2^+2Fc^2^)/3'
_refine_ls_weighting_scheme calc
_refine_ls_wR_factor_gt 0.0920
_refine_ls_wR_factor_ref 0.1143
_reflns_Friedel_coverage 0.000
_reflns_number_gt 9321
_reflns_number_total 15737
_reflns_threshold_expression 'I > 2\s(I)'
_cod_data_source_file ic500727z_si_006.cif
_cod_data_source_block 4a
_cod_depositor_comments 'Adding full bibliography for 4340525--4340530.cif.'
_cod_database_code 4340529
_shelx_space_group_comment
;
The symmetry employed for this shelxl refinement is uniquely defined
by the following loop, which should always be used as a source of
symmetry information in preference to the above space-group names.
They are only intended as comments.
;
_shelxl_version_number 2013-4

loop_
_space_group_symop_operation_xyz
'x, y, z'
'-x, -y, -z'

loop_
_atom_site_label
_atom_site_type_symbol
_atom_site_fract_x
_atom_site_fract_y
_atom_site_fract_z
_atom_site_U_iso_or_equiv
_atom_site_adp_type
_atom_site_occupancy
_atom_site_site_symmetry_order
_atom_site_calc_flag
_atom_site_refinement_flags_posn
_atom_site_refinement_flags_adp
_atom_site_refinement_flags_occupancy
_atom_site_disorder_assembly
_atom_site_disorder_group
Cu1A Cu 1.01452(4) 0.25266(3) 0.38081(2) 0.04356(12) Uani 1 1 d . . . . .
Br1A Br 0.98477(4) 0.08278(2) 0.40244(2) 0.05173(11) Uani 1 1 d . . . . .
S1A S 0.83574(9) 0.37767(7) 0.41766(4) 0.0541(3) Uani 1 1 d . . . . .
C1A C 0.7441(3) 0.3310(2) 0.46323(12) 0.0399(8) Uani 1 1 d . . . . .
N2A N 0.6318(2) 0.38714(19) 0.48605(10) 0.0435(7) Uani 1 1 d . . . . .
H2A H 0.6112 0.4483 0.4771 0.052 Uiso 1 1 calc R U . . .
C3A C 0.5471(3) 0.3542(3) 0.52268(14) 0.0477(9) Uani 1 1 d . . . . .
O3A O 0.4456(2) 0.41172(18) 0.53949(10) 0.0604(7) Uani 1 1 d . . . . .
C4A C 0.5899(3) 0.2535(3) 0.53791(14) 0.0525(10) Uani 1 1 d . . . . .
H4A H 0.5395 0.2270 0.5632 0.063 Uiso 1 1 calc R U . . .
C5A C 0.7004(3) 0.1971(3) 0.51655(14) 0.0494(9) Uani 1 1 d . . . . .
C51A C 0.7568(4) 0.0917(3) 0.53020(17) 0.0758(13) Uani 1 1 d . . . . .
H51A H 0.8341 0.0872 0.5460 0.114 Uiso 1 1 calc R U . . .
H51B H 0.7772 0.0526 0.4998 0.114 Uiso 1 1 calc R U . . .
H51C H 0.6952 0.0677 0.5536 0.114 Uiso 1 1 calc R U . . .
N6A N 0.7743(3) 0.2368(2) 0.47900(11) 0.0470(7) Uani 1 1 d . . . . .
H6A H 0.8442 0.1986 0.4648 0.056 Uiso 1 1 calc R U . . .
P1A P 0.98913(9) 0.26598(7) 0.29604(3) 0.0426(2) Uani 1 1 d . . . . .
C111 C 0.8612(3) 0.2112(3) 0.27994(14) 0.0477(9) Uani 1 1 d . . . . .
C112 C 0.7540(4) 0.2172(3) 0.31463(15) 0.0620(11) Uani 1 1 d . . . . .
H112 H 0.7475 0.2499 0.3453 0.074 Uiso 1 1 calc R U . . .
C113 C 0.6550(4) 0.1754(3) 0.30494(19) 0.0786(13) Uani 1 1 d . . . . .
H113 H 0.5819 0.1819 0.3287 0.094 Uiso 1 1 calc R U . . .
C114 C 0.6634(4) 0.1255(3) 0.2616(2) 0.0730(13) Uani 1 1 d . . . . .
H114 H 0.5973 0.0963 0.2557 0.088 Uiso 1 1 calc R U . . .
C115 C 0.7682(5) 0.1179(3) 0.22680(19) 0.0854(15) Uani 1 1 d . . . . .
H115 H 0.7741 0.0837 0.1967 0.103 Uiso 1 1 calc R U . . .
C116 C 0.8683(4) 0.1611(3) 0.23544(17) 0.0749(13) Uani 1 1 d . . . . .
H116 H 0.9399 0.1558 0.2110 0.090 Uiso 1 1 calc R U . . .
C121 C 0.9478(3) 0.3911(3) 0.27038(16) 0.0557(10) Uani 1 1 d . . . . .
C122 C 0.9820(4) 0.4645(3) 0.29436(17) 0.0688(12) Uani 1 1 d . . . . .
H122 H 1.0201 0.4501 0.3245 0.083 Uiso 1 1 calc R U . . .
C123 C 0.9609(5) 0.5598(4) 0.2746(2) 0.0959(17) Uani 1 1 d . . . . .
H123 H 0.9860 0.6085 0.2911 0.115 Uiso 1 1 calc R U . . .
C124 C 0.9041(5) 0.5815(4) 0.2315(3) 0.111(2) Uani 1 1 d . . . . .
H124 H 0.8910 0.6452 0.2178 0.133 Uiso 1 1 calc R U . . .
C125 C 0.8661(5) 0.5117(5) 0.2080(3) 0.134(3) Uani 1 1 d . . . . .
H125 H 0.8250 0.5274 0.1786 0.161 Uiso 1 1 calc R U . . .
C126 C 0.8879(5) 0.4159(4) 0.2276(2) 0.1051(19) Uani 1 1 d . . . . .
H126 H 0.8611 0.3681 0.2111 0.126 Uiso 1 1 calc R U . . .
C131 C 1.1276(3) 0.2050(3) 0.25219(12) 0.0432(8) Uani 1 1 d . . . . .
C132 C 1.1906(5) 0.2550(3) 0.21626(16) 0.0839(15) Uani 1 1 d . . . . .
H132 H 1.1605 0.3228 0.2121 0.101 Uiso 1 1 calc R U . . .
C133 C 1.2996(6) 0.2046(4) 0.1859(2) 0.123(2) Uani 1 1 d . . . . .
H133 H 1.3421 0.2394 0.1617 0.148 Uiso 1 1 calc R U . . .
C134 C 1.3455(5) 0.1065(4) 0.19066(19) 0.0908(16) Uani 1 1 d . . . . .
H134 H 1.4188 0.0738 0.1699 0.109 Uiso 1 1 calc R U . . .
C135 C 1.2834(4) 0.0559(3) 0.22609(17) 0.0743(13) Uani 1 1 d . . . . .
H135 H 1.3133 -0.0122 0.2295 0.089 Uiso 1 1 calc R U . . .
C136 C 1.1760(4) 0.1053(3) 0.25706(15) 0.0616(11) Uani 1 1 d . . . . .
H136 H 1.1355 0.0702 0.2819 0.074 Uiso 1 1 calc R U . . .
P2A P 1.18828(9) 0.26230(7) 0.42052(3) 0.0432(2) Uani 1 1 d . . . . .
C211 C 1.3274(3) 0.1572(3) 0.41070(14) 0.0478(9) Uani 1 1 d . . . . .
C212 C 1.4199(4) 0.1316(3) 0.44411(17) 0.0742(13) Uani 1 1 d . . . . .
H212 H 1.4124 0.1686 0.4734 0.089 Uiso 1 1 calc R U . . .
C213 C 1.5232(4) 0.0518(4) 0.4343(2) 0.0915(16) Uani 1 1 d . . . . .
H213 H 1.5863 0.0364 0.4565 0.110 Uiso 1 1 calc R U . . .
C214 C 1.5344(5) -0.0053(4) 0.3922(2) 0.0843(15) Uani 1 1 d . . . . .
H214 H 1.6035 -0.0601 0.3863 0.101 Uiso 1 1 calc R U . . .
C215 C 1.4439(4) 0.0186(3) 0.35917(18) 0.0719(12) Uani 1 1 d . . . . .
H215 H 1.4511 -0.0195 0.3303 0.086 Uiso 1 1 calc R U . . .
C216 C 1.3412(3) 0.0994(3) 0.36834(15) 0.0551(10) Uani 1 1 d . . . . .
H216 H 1.2798 0.1152 0.3454 0.066 Uiso 1 1 calc R U . . .
C221 C 1.2550(4) 0.3699(3) 0.40665(13) 0.0483(9) Uani 1 1 d . . . . .
C222 C 1.3853(4) 0.3644(3) 0.39318(16) 0.0694(12) Uani 1 1 d . . . . .
H222 H 1.4441 0.3032 0.3909 0.083 Uiso 1 1 calc R U . . .
C223 C 1.4287(5) 0.4498(4) 0.38308(18) 0.0843(14) Uani 1 1 d . . . . .
H223 H 1.5164 0.4456 0.3740 0.101 Uiso 1 1 calc R U . . .
C224 C 1.3420(6) 0.5407(4) 0.38641(17) 0.0811(14) Uani 1 1 d . . . . .
H224 H 1.3712 0.5978 0.3792 0.097 Uiso 1 1 calc R U . . .
C225 C 1.2145(5) 0.5470(3) 0.40012(17) 0.0760(13) Uani 1 1 d . . . . .
H225 H 1.1561 0.6084 0.4029 0.091 Uiso 1 1 calc R U . . .
C226 C 1.1717(4) 0.4621(3) 0.40993(16) 0.0630(11) Uani 1 1 d . . . . .
H226 H 1.0838 0.4673 0.4190 0.076 Uiso 1 1 calc R U . . .
C231 C 1.1530(3) 0.2637(3) 0.49027(13) 0.0446(9) Uani 1 1 d . . . . .
C232 C 1.1038(4) 0.1880(3) 0.51370(14) 0.0552(10) Uani 1 1 d . . . . .
H232 H 1.0913 0.1385 0.4937 0.066 Uiso 1 1 calc R U . . .
C233 C 1.0729(4) 0.1846(3) 0.56580(15) 0.0635(11) Uani 1 1 d . . . . .
H233 H 1.0423 0.1321 0.5809 0.076 Uiso 1 1 calc R U . . .
C234 C 1.0874(4) 0.2583(3) 0.59545(15) 0.0668(12) Uani 1 1 d . . . . .
H234 H 1.0635 0.2575 0.6306 0.080 Uiso 1 1 calc R U . . .
C235 C 1.1370(4) 0.3333(3) 0.57341(16) 0.0654(11) Uani 1 1 d . . . . .
H235 H 1.1490 0.3824 0.5938 0.079 Uiso 1 1 calc R U . . .
C236 C 1.1695(4) 0.3368(3) 0.52105(15) 0.0559(10) Uani 1 1 d . . . . .
H236 H 1.2027 0.3884 0.5064 0.067 Uiso 1 1 calc R U . . .
Cu1B Cu 0.46657(4) 0.74068(3) 0.11863(2) 0.04590(12) Uani 1 1 d . . . . .
Br1B Br 0.51339(4) 0.90775(3) 0.10202(2) 0.06625(13) Uani 1 1 d . . . . .
S1B S 0.66025(9) 0.62117(7) 0.08793(4) 0.0549(3) Uani 1 1 d . . . . .
C1B C 0.7474(3) 0.6662(2) 0.03994(12) 0.0402(8) Uani 1 1 d . . . . .
N2B N 0.8586(2) 0.61108(19) 0.01615(10) 0.0430(7) Uani 1 1 d . . . . .
H2B H 0.8820 0.5505 0.0260 0.052 Uiso 1 1 calc R U . . .
C3B C 0.9389(4) 0.6433(3) -0.02281(14) 0.0498(9) Uani 1 1 d . . . . .
O3B O 1.0393(2) 0.58685(18) -0.04075(10) 0.0623(7) Uani 1 1 d . . . . .
C4B C 0.8921(4) 0.7428(3) -0.03854(15) 0.0596(11) Uani 1 1 d . . . . .
H4B H 0.9397 0.7693 -0.0649 0.071 Uiso 1 1 calc R U . . .
C5B C 0.7823(4) 0.7986(3) -0.01646(15) 0.0577(10) Uani 1 1 d . . . . .
C51B C 0.7238(4) 0.9038(3) -0.03005(19) 0.0930(17) Uani 1 1 d . . . . .
H51D H 0.7859 0.9295 -0.0523 0.139 Uiso 1 1 calc R U . . .
H51E H 0.6991 0.9423 0.0006 0.139 Uiso 1 1 calc R U . . .
H51F H 0.6488 0.9070 -0.0472 0.139 Uiso 1 1 calc R U . . .
N6B N 0.7125(3) 0.7593(2) 0.02265(11) 0.0512(8) Uani 1 1 d . . . . .
H6B H 0.6421 0.7968 0.0369 0.061 Uiso 1 1 calc R U . . .
P1B P 0.30606(9) 0.73823(9) 0.06991(4) 0.0594(3) Uani 1 1 d . . . . .
C141 C 0.3346(3) 0.7452(3) 0.00034(14) 0.0529(10) Uani 1 1 d . . . . .
C142 C 0.2961(5) 0.6847(4) -0.03175(17) 0.0873(15) Uani 1 1 d . . . . .
H142 H 0.2577 0.6351 -0.0180 0.105 Uiso 1 1 calc R U . . .
C143 C 0.3147(6) 0.6976(4) -0.08428(18) 0.113(2) Uani 1 1 d . . . . .
H143 H 0.2892 0.6567 -0.1059 0.136 Uiso 1 1 calc R U . . .
C144 C 0.3710(5) 0.7712(4) -0.10423(17) 0.0943(16) Uani 1 1 d . . . . .
H144 H 0.3836 0.7800 -0.1395 0.113 Uiso 1 1 calc R U . . .
C145 C 0.4079(4) 0.8307(3) -0.07343(18) 0.0781(13) Uani 1 1 d . . . . .
H145 H 0.4460 0.8803 -0.0874 0.094 Uiso 1 1 calc R U . . .
C146 C 0.3897(4) 0.8185(3) -0.02131(16) 0.0643(11) Uani 1 1 d . . . . .
H146 H 0.4151 0.8605 -0.0003 0.077 Uiso 1 1 calc R U . . .
C151 C 0.1712(9) 0.8540(8) 0.0792(4) 0.055(3) Uani 0.654(8) 1 d . . P A 1
C152 C 0.0731(8) 0.8773(7) 0.0493(4) 0.107(4) Uani 0.654(8) 1 d . . P A 1
H152 H 0.0726 0.8366 0.0223 0.128 Uiso 0.654(8) 1 calc R U P A 1
C153 C -0.0248(9) 0.9598(9) 0.0587(5) 0.142(5) Uani 0.654(8) 1 d . . P A 1
H153 H -0.0913 0.9747 0.0379 0.171 Uiso 0.654(8) 1 calc R U P A 1
C154 C -0.0264(10) 1.0202(8) 0.0978(5) 0.113(4) Uani 0.654(8) 1 d . . P A 1
H154 H -0.0937 1.0763 0.1035 0.136 Uiso 0.654(8) 1 calc R U P A 1
C155 C 0.0635(8) 1.0010(6) 0.1268(3) 0.083(3) Uani 0.654(8) 1 d . . P A 1
H155 H 0.0607 1.0429 0.1538 0.100 Uiso 0.654(8) 1 calc R U P A 1
C156 C 0.1648(11) 0.9190(8) 0.1186(3) 0.060(3) Uani 0.654(8) 1 d . . P A 1
H156 H 0.2301 0.9068 0.1399 0.072 Uiso 0.654(8) 1 calc R U P A 1
C171 C 0.1401(13) 0.7947(12) 0.0837(4) 0.055(4) Uani 0.346(8) 1 d . . P A 2
C172 C 0.0278(12) 0.7615(15) 0.0849(6) 0.119(9) Uani 0.346(8) 1 d . . P A 2
H172 H 0.0338 0.6953 0.0787 0.142 Uiso 0.346(8) 1 calc R U P A 2
C173 C -0.0929(18) 0.8256(19) 0.0952(6) 0.200(17) Uani 0.346(8) 1 d . . P A 2
H173 H -0.1664 0.8015 0.0951 0.240 Uiso 0.346(8) 1 calc R U P A 2
C174 C -0.106(2) 0.914(3) 0.1047(7) 0.147(10) Uani 0.346(8) 1 d . . P A 2
H174 H -0.1890 0.9540 0.1114 0.177 Uiso 0.346(8) 1 calc R U P A 2
C175 C -0.008(4) 0.950(2) 0.1054(9) 0.21(2) Uani 0.346(8) 1 d . . P A 2
H175 H -0.0229 1.0169 0.1127 0.253 Uiso 0.346(8) 1 calc R U P A 2
C176 C 0.133(3) 0.8894(19) 0.0947(10) 0.103(14) Uani 0.346(8) 1 d . . P A 2
H176 H 0.2048 0.9152 0.0959 0.124 Uiso 0.346(8) 1 calc R U P A 2
C161 C 0.2427(10) 0.6404(8) 0.0833(3) 0.056(2) Uani 0.668(8) 1 d . . P A 1
C162 C 0.3267(16) 0.5515(7) 0.0840(4) 0.077(4) Uani 0.668(8) 1 d . . P A 1
H162 H 0.4141 0.5492 0.0756 0.093 Uiso 0.668(8) 1 calc R U P A 1
C163 C 0.2927(18) 0.4625(11) 0.0964(4) 0.129(6) Uani 0.668(8) 1 d . . P A 1
H163 H 0.3541 0.4026 0.0964 0.155 Uiso 0.668(8) 1 calc R U P A 1
C164 C 0.164(2) 0.4686(13) 0.1086(3) 0.138(7) Uani 0.668(8) 1 d . . P A 1
H164 H 0.1363 0.4113 0.1174 0.166 Uiso 0.668(8) 1 calc R U P A 1
C165 C 0.0753(12) 0.5552(10) 0.1084(3) 0.115(4) Uani 0.668(8) 1 d . . P A 1
H165 H -0.0121 0.5569 0.1165 0.139 Uiso 0.668(8) 1 calc R U P A 1
C166 C 0.1137(8) 0.6418(7) 0.0961(2) 0.084(3) Uani 0.668(8) 1 d . . P A 1
H166 H 0.0519 0.7016 0.0964 0.101 Uiso 0.668(8) 1 calc R U P A 1
C181 C 0.2934(16) 0.5949(15) 0.0791(7) 0.041(5) Uani 0.332(8) 1 d . . P A 2
C182 C 0.3758(11) 0.5171(11) 0.0493(6) 0.068(5) Uani 0.332(8) 1 d . . P A 2
H182 H 0.4305 0.5327 0.0217 0.082 Uiso 0.332(8) 1 calc R U P A 2
C183 C 0.3781(13) 0.4194(12) 0.0595(7) 0.071(5) Uani 0.332(8) 1 d . . P A 2
H183 H 0.4342 0.3712 0.0387 0.085 Uiso 0.332(8) 1 calc R U P A 2
C184 C 0.300(2) 0.3914(16) 0.0991(7) 0.091(7) Uani 0.332(8) 1 d . . P A 2
H184 H 0.3024 0.3251 0.1057 0.109 Uiso 0.332(8) 1 calc R U P A 2
C185 C 0.2214(19) 0.462(2) 0.1283(8) 0.104(9) Uani 0.332(8) 1 d . . P A 2
H185 H 0.1680 0.4442 0.1556 0.125 Uiso 0.332(8) 1 calc R U P A 2
C186 C 0.2157(16) 0.5591(13) 0.1199(5) 0.090(6) Uani 0.332(8) 1 d . . P A 2
H186 H 0.1584 0.6047 0.1417 0.108 Uiso 0.332(8) 1 calc R U P A 2
P2B P 0.42356(9) 0.70472(7) 0.20394(3) 0.0432(2) Uani 1 1 d . . . . .
C241 C 0.2702(3) 0.7720(3) 0.23817(13) 0.0453(9) Uani 1 1 d . . . . .
C242 C 0.1586(4) 0.7787(3) 0.21641(16) 0.0705(12) Uani 1 1 d . . . . .
H242 H 0.1624 0.7480 0.1853 0.085 Uiso 1 1 calc R U . . .
C243 C 0.0402(4) 0.8305(4) 0.24022(19) 0.0900(15) Uani 1 1 d . . . . .
H243 H -0.0349 0.8345 0.2251 0.108 Uiso 1 1 calc R U . . .
C244 C 0.0338(5) 0.8755(3) 0.2857(2) 0.0788(14) Uani 1 1 d . . . . .
H244 H -0.0452 0.9118 0.3012 0.095 Uiso 1 1 calc R U . . .
C245 C 0.1422(5) 0.8674(3) 0.30836(17) 0.0753(13) Uani 1 1 d . . . . .
H245 H 0.1374 0.8966 0.3399 0.090 Uiso 1 1 calc R U . . .
C246 C 0.2596(4) 0.8159(3) 0.28478(15) 0.0620(11) Uani 1 1 d . . . . .
H246 H 0.3336 0.8107 0.3008 0.074 Uiso 1 1 calc R U . . .
C251 C 0.5388(3) 0.7278(2) 0.24474(13) 0.0529(10) Uani 1 1 d D . . . .
C252 C 0.5637(4) 0.6752(3) 0.28937(13) 0.0738(13) Uani 1 1 d D . . . .
H252 H 0.5284 0.6212 0.2976 0.089 Uiso 1 1 calc R U . . .
C253 C 0.6407(4) 0.7019(4) 0.32193(17) 0.1004(18) Uani 1 1 d D . . . .
H253 H 0.6573 0.6662 0.3520 0.120 Uiso 1 1 calc R U . . .
C254 C 0.6928(5) 0.7820(4) 0.30954(19) 0.110(2) Uani 1 1 d D . . . .
H254 H 0.7437 0.8010 0.3315 0.132 Uiso 1 1 calc R U . . .
C255 C 0.6696(4) 0.8339(3) 0.26462(18) 0.0963(18) Uani 1 1 d D . . . .
H255 H 0.7055 0.8876 0.2563 0.116 Uiso 1 1 calc R U . . .
C256 C 0.5934(3) 0.8066(3) 0.23196(15) 0.0678(12) Uani 1 1 d D . . . .
H256 H 0.5788 0.8412 0.2015 0.081 Uiso 1 1 calc R U . . .
C261 C 0.4234(3) 0.5770(2) 0.21864(12) 0.0480(9) Uani 1 1 d D . . . .
C262 C 0.5321(4) 0.5041(2) 0.20302(17) 0.0826(14) Uani 1 1 d D . . . .
H262 H 0.6010 0.5218 0.1832 0.099 Uiso 1 1 calc R U . . .
C263 C 0.5426(4) 0.4059(3) 0.21570(18) 0.0890(15) Uani 1 1 d D . . . .
H263 H 0.6193 0.3593 0.2061 0.107 Uiso 1 1 calc R U . . .
C264 C 0.4392(4) 0.3770(3) 0.24260(17) 0.0830(14) Uani 1 1 d D . . . .
H264 H 0.4435 0.3107 0.2500 0.100 Uiso 1 1 calc R U . . .
C265 C 0.3292(4) 0.4485(2) 0.2583(2) 0.1052(18) Uani 1 1 d D . . . .
H265 H 0.2593 0.4305 0.2773 0.126 Uiso 1 1 calc R U . . .
C266 C 0.3218(3) 0.5465(3) 0.24610(17) 0.0832(14) Uani 1 1 d D . . . .
H266 H 0.2462 0.5934 0.2567 0.100 Uiso 1 1 calc R U . . .

loop_
_atom_site_aniso_label
_atom_site_aniso_U_11
_atom_site_aniso_U_22
_atom_site_aniso_U_33
_atom_site_aniso_U_23
_atom_site_aniso_U_13
_atom_site_aniso_U_12
Cu1A 0.0421(3) 0.0432(3) 0.0411(3) -0.00179(19) 0.00210(19) -0.0052(2)
Br1A 0.0597(3) 0.0342(2) 0.0550(2) -0.00202(16) 0.00242(19) -0.00350(17)
S1A 0.0501(6) 0.0378(5) 0.0620(6) 0.0017(4) 0.0213(5) -0.0007(4)
C1A 0.0348(19) 0.038(2) 0.042(2) -0.0035(16) 0.0001(15) -0.0004(16)
N2A 0.0392(17) 0.0337(16) 0.0503(18) 0.0005(13) 0.0097(14) -0.0025(13)
C3A 0.040(2) 0.049(2) 0.052(2) -0.0034(18) 0.0044(18) -0.0092(18)
O3A 0.0431(16) 0.0498(16) 0.0771(19) -0.0038(13) 0.0235(13) -0.0042(13)
C4A 0.046(2) 0.048(2) 0.056(2) 0.0069(18) 0.0139(18) -0.0094(18)
C5A 0.047(2) 0.044(2) 0.051(2) 0.0089(18) 0.0033(18) -0.0063(18)
C51A 0.066(3) 0.054(3) 0.092(3) 0.027(2) 0.012(2) -0.001(2)
N6A 0.0418(17) 0.0367(17) 0.0528(19) 0.0032(14) 0.0083(14) 0.0020(13)
P1A 0.0416(5) 0.0420(6) 0.0411(6) 0.0024(4) 0.0005(4) -0.0070(4)
C111 0.042(2) 0.048(2) 0.052(2) 0.0041(18) -0.0057(18) -0.0080(17)
C112 0.054(3) 0.074(3) 0.061(3) -0.005(2) -0.001(2) -0.025(2)
C113 0.056(3) 0.094(4) 0.088(4) -0.005(3) 0.005(3) -0.027(3)
C114 0.057(3) 0.064(3) 0.104(4) 0.004(3) -0.017(3) -0.022(2)
C115 0.082(4) 0.088(4) 0.094(4) -0.033(3) -0.022(3) -0.025(3)
C116 0.062(3) 0.100(4) 0.066(3) -0.021(3) 0.001(2) -0.026(3)
C121 0.038(2) 0.051(3) 0.072(3) 0.015(2) -0.002(2) -0.0047(18)
C122 0.075(3) 0.048(3) 0.073(3) 0.001(2) 0.015(2) -0.006(2)
C123 0.108(4) 0.049(3) 0.117(5) -0.003(3) 0.036(4) -0.017(3)
C124 0.083(4) 0.071(4) 0.155(6) 0.045(4) 0.016(4) 0.006(3)
C125 0.115(5) 0.114(5) 0.189(7) 0.091(5) -0.080(5) -0.042(4)
C126 0.113(4) 0.082(4) 0.140(5) 0.051(3) -0.072(4) -0.042(3)
C131 0.048(2) 0.047(2) 0.033(2) -0.0037(16) 0.0038(16) -0.0127(18)
C132 0.109(4) 0.054(3) 0.077(3) -0.012(2) 0.045(3) -0.024(3)
C133 0.150(5) 0.083(4) 0.122(5) -0.036(3) 0.093(4) -0.047(4)
C134 0.085(4) 0.087(4) 0.093(4) -0.043(3) 0.050(3) -0.030(3)
C135 0.074(3) 0.062(3) 0.076(3) -0.015(2) 0.004(3) -0.001(2)
C136 0.061(3) 0.056(3) 0.058(3) 0.005(2) 0.010(2) -0.005(2)
P2A 0.0432(6) 0.0424(6) 0.0417(6) -0.0009(4) -0.0006(4) -0.0077(4)
C211 0.047(2) 0.048(2) 0.048(2) 0.0023(18) -0.0008(18) -0.0116(17)
C212 0.060(3) 0.086(3) 0.067(3) -0.009(2) -0.015(2) 0.004(2)
C213 0.064(3) 0.100(4) 0.091(4) 0.005(3) -0.018(3) 0.022(3)
C214 0.059(3) 0.071(3) 0.102(4) 0.003(3) 0.013(3) 0.013(2)
C215 0.060(3) 0.062(3) 0.084(3) -0.018(2) 0.020(3) -0.005(2)
C216 0.043(2) 0.058(3) 0.060(3) -0.002(2) 0.0036(19) -0.010(2)
C221 0.053(2) 0.053(2) 0.041(2) 0.0049(17) -0.0078(18) -0.0162(19)
C222 0.065(3) 0.066(3) 0.078(3) -0.002(2) 0.006(2) -0.025(2)
C223 0.075(3) 0.096(4) 0.090(4) 0.003(3) 0.011(3) -0.046(3)
C224 0.107(4) 0.070(4) 0.079(3) 0.007(3) -0.008(3) -0.047(3)
C225 0.091(4) 0.054(3) 0.086(4) 0.005(2) -0.017(3) -0.021(3)
C226 0.058(3) 0.052(3) 0.079(3) 0.001(2) -0.005(2) -0.016(2)
C231 0.043(2) 0.041(2) 0.047(2) -0.0012(17) -0.0011(17) -0.0072(16)
C232 0.074(3) 0.043(2) 0.051(3) -0.0012(18) -0.006(2) -0.019(2)
C233 0.080(3) 0.064(3) 0.049(3) 0.014(2) -0.005(2) -0.026(2)
C234 0.081(3) 0.078(3) 0.040(2) 0.001(2) -0.006(2) -0.017(3)
C235 0.078(3) 0.069(3) 0.051(3) -0.012(2) -0.007(2) -0.019(2)
C236 0.064(3) 0.052(2) 0.056(3) 0.0018(19) -0.006(2) -0.021(2)
Cu1B 0.0451(3) 0.0465(3) 0.0421(3) -0.0020(2) 0.0017(2) -0.0064(2)
Br1B 0.0817(3) 0.0380(2) 0.0710(3) -0.00949(19) 0.0107(2) -0.0071(2)
S1B 0.0480(6) 0.0470(6) 0.0552(6) 0.0088(5) 0.0151(5) 0.0046(4)
C1B 0.036(2) 0.040(2) 0.040(2) -0.0017(16) -0.0020(16) 0.0000(16)
N2B 0.0344(17) 0.0352(16) 0.0529(19) 0.0008(13) 0.0064(14) -0.0018(13)
C3B 0.041(2) 0.047(2) 0.059(3) -0.0010(19) 0.0037(18) -0.0103(18)
O3B 0.0429(16) 0.0509(16) 0.080(2) 0.0033(13) 0.0234(13) -0.0024(13)
C4B 0.050(2) 0.051(3) 0.070(3) 0.015(2) 0.010(2) -0.009(2)
C5B 0.046(2) 0.045(2) 0.073(3) 0.012(2) 0.003(2) -0.0003(19)
C51B 0.075(3) 0.054(3) 0.128(4) 0.038(3) 0.020(3) 0.005(2)
N6B 0.0391(17) 0.0389(18) 0.063(2) 0.0068(15) 0.0108(15) 0.0065(14)
P1B 0.0403(6) 0.0919(9) 0.0410(6) -0.0009(5) 0.0000(5) -0.0085(6)
C141 0.051(2) 0.065(3) 0.042(2) 0.0003(19) 0.0019(18) -0.016(2)
C142 0.130(4) 0.097(4) 0.050(3) 0.000(3) 0.005(3) -0.064(3)
C143 0.178(6) 0.143(5) 0.048(3) -0.010(3) -0.002(3) -0.098(5)
C144 0.139(5) 0.113(4) 0.040(3) 0.011(3) -0.003(3) -0.053(4)
C145 0.092(4) 0.078(3) 0.068(3) 0.007(3) 0.012(3) -0.038(3)
C146 0.072(3) 0.063(3) 0.058(3) -0.007(2) 0.008(2) -0.023(2)
C151 0.042(6) 0.055(8) 0.061(5) 0.003(5) -0.001(4) -0.002(5)
C152 0.063(6) 0.139(9) 0.105(8) -0.021(6) -0.036(5) 0.017(6)
C153 0.068(7) 0.172(12) 0.162(12) -0.012(10) -0.047(8) 0.035(8)
C154 0.071(6) 0.119(9) 0.117(9) 0.020(7) 0.011(6) 0.026(6)
C155 0.061(5) 0.076(6) 0.080(6) 0.003(5) 0.029(4) 0.027(4)
C156 0.054(5) 0.065(7) 0.050(5) 0.001(4) 0.007(4) 0.001(4)
C171 0.054(8) 0.070(10) 0.030(6) 0.018(6) 0.005(5) -0.001(7)
C172 0.027(8) 0.18(2) 0.148(16) -0.098(15) -0.021(8) -0.005(9)
C173 0.108(17) 0.23(3) 0.25(3) -0.17(2) -0.120(18) 0.068(18)
C174 0.064(14) 0.17(3) 0.18(3) -0.03(2) -0.031(14) 0.030(15)
C175 0.30(6) 0.08(2) 0.20(4) 0.03(2) 0.11(4) -0.02(3)
C176 0.06(2) 0.052(16) 0.16(4) 0.02(2) 0.037(17) 0.024(12)
C161 0.058(7) 0.072(7) 0.041(4) 0.005(4) -0.011(4) -0.018(5)
C162 0.107(10) 0.046(8) 0.094(8) 0.013(6) -0.034(7) -0.039(7)
C163 0.187(17) 0.081(10) 0.146(16) 0.024(11) -0.096(14) -0.050(12)
C164 0.229(17) 0.166(13) 0.085(8) 0.069(9) -0.097(10) -0.147(13)
C165 0.143(10) 0.198(12) 0.049(5) 0.021(6) -0.014(5) -0.127(10)
C166 0.089(6) 0.124(8) 0.059(5) -0.003(5) 0.004(4) -0.070(6)
C181 0.039(14) 0.036(15) 0.044(9) 0.009(8) -0.004(7) -0.005(10)
C182 0.045(8) 0.057(11) 0.093(13) 0.018(9) 0.015(8) -0.007(7)
C183 0.067(10) 0.047(9) 0.100(13) -0.003(9) -0.011(8) -0.016(7)
C184 0.124(17) 0.069(13) 0.101(16) 0.016(11) -0.054(14) -0.045(12)
C185 0.16(2) 0.086(17) 0.075(16) -0.014(14) 0.023(14) -0.064(16)
C186 0.139(17) 0.087(13) 0.054(9) -0.015(9) 0.039(10) -0.071(12)
P2B 0.0403(5) 0.0483(6) 0.0376(5) -0.0023(4) 0.0020(4) -0.0070(4)
C241 0.045(2) 0.048(2) 0.040(2) 0.0007(17) 0.0071(17) -0.0099(17)
C242 0.049(3) 0.095(3) 0.056(3) -0.004(2) 0.004(2) -0.002(2)
C243 0.054(3) 0.123(4) 0.079(4) 0.007(3) 0.004(3) -0.001(3)
C244 0.065(3) 0.068(3) 0.082(4) 0.004(3) 0.033(3) 0.004(2)
C245 0.084(4) 0.067(3) 0.063(3) -0.017(2) 0.024(3) -0.008(3)
C246 0.060(3) 0.065(3) 0.055(3) -0.013(2) 0.007(2) -0.009(2)
C251 0.046(2) 0.059(3) 0.049(2) -0.0141(19) -0.0034(18) -0.0014(19)
C252 0.061(3) 0.102(4) 0.052(3) -0.006(2) -0.009(2) -0.006(2)
C253 0.081(4) 0.137(5) 0.072(4) -0.030(3) -0.031(3) 0.011(3)
C254 0.076(4) 0.121(5) 0.125(5) -0.067(4) -0.053(4) 0.021(3)
C255 0.065(3) 0.076(4) 0.152(5) -0.043(4) -0.039(3) -0.006(3)
C256 0.057(3) 0.056(3) 0.088(3) -0.013(2) -0.017(2) -0.004(2)
C261 0.053(2) 0.054(2) 0.035(2) 0.0003(17) -0.0036(17) -0.0098(19)
C262 0.082(3) 0.058(3) 0.088(4) 0.003(2) 0.034(3) -0.002(3)
C263 0.096(4) 0.053(3) 0.099(4) 0.000(3) 0.012(3) 0.007(3)
C264 0.098(4) 0.053(3) 0.101(4) 0.012(3) -0.018(3) -0.022(3)
C265 0.072(4) 0.068(3) 0.168(6) 0.025(3) 0.008(3) -0.019(3)
C266 0.058(3) 0.053(3) 0.131(4) 0.013(3) 0.007(3) -0.010(2)

loop_
_atom_type_symbol
_atom_type_description
_atom_type_scat_dispersion_real
_atom_type_scat_dispersion_imag
_atom_type_scat_source
C C 0.0033 0.0016 'International Tables Vol C Tables 4.2.6.8 and 6.1.1.4'
H H 0.0000 0.0000 'International Tables Vol C Tables 4.2.6.8 and 6.1.1.4'
N N 0.0061 0.0033 'International Tables Vol C Tables 4.2.6.8 and 6.1.1.4'
O O 0.0106 0.0060 'International Tables Vol C Tables 4.2.6.8 and 6.1.1.4'
S S 0.1246 0.1234 'International Tables Vol C Tables 4.2.6.8 and 6.1.1.4'
Cu Cu 0.3201 1.2651 'International Tables Vol C Tables 4.2.6.8 and 6.1.1.4'
Br Br -0.2901 2.4595 'International Tables Vol C Tables 4.2.6.8 and 6.1.1.4'
P P 0.1023 0.0942 'International Tables Vol C Tables 4.2.6.8 and 6.1.1.4'

loop_
_geom_angle_atom_site_label_1
_geom_angle_atom_site_label_2
_geom_angle_atom_site_label_3
_geom_angle
P1A Cu1A P2A 129.32(4)
P1A Cu1A S1A 102.49(5)
P2A Cu1A S1A 106.44(4)
P1A Cu1A Br1A 102.15(3)
P2A Cu1A Br1A 104.35(3)
S1A Cu1A Br1A 111.84(3)
C1A S1A Cu1A 111.39(12)
N6A C1A N2A 115.5(3)
N6A C1A S1A 123.3(2)
N2A C1A S1A 121.2(2)
C1A N2A C3A 125.4(3)
O3A C3A N2A 119.4(3)
O3A C3A C4A 125.9(3)
N2A C3A C4A 114.6(3)
C5A C4A C3A 121.1(3)
C4A C5A N6A 119.1(3)
C4A C5A C51A 125.9(3)
N6A C5A C51A 114.9(3)
C1A N6A C5A 124.1(3)
C131 P1A C121 103.26(17)
C131 P1A C111 102.61(16)
C121 P1A C111 104.26(17)
C131 P1A Cu1A 116.36(12)
C121 P1A Cu1A 115.79(15)
C111 P1A Cu1A 112.94(12)
C112 C111 C116 117.8(4)
C112 C111 P1A 118.5(3)
C116 C111 P1A 123.6(3)
C111 C112 C113 121.1(4)
C114 C113 C112 120.7(4)
C113 C114 C115 119.5(4)
C114 C115 C116 120.7(4)
C111 C116 C115 120.2(4)
C126 C121 C122 117.5(4)
C126 C121 P1A 123.7(4)
C122 C121 P1A 118.8(3)
C121 C122 C123 121.3(5)
C124 C123 C122 119.7(5)
C123 C124 C125 120.2(6)
C124 C125 C126 120.2(6)
C121 C126 C125 121.0(5)
C132 C131 C136 118.0(4)
C132 C131 P1A 122.9(3)
C136 C131 P1A 119.0(3)
C131 C132 C133 119.9(4)
C134 C133 C132 121.6(4)
C133 C134 C135 119.1(4)
C134 C135 C136 119.9(4)
C131 C136 C135 121.5(4)
C211 P2A C221 104.61(17)
C211 P2A C231 101.88(16)
C221 P2A C231 103.19(16)
C211 P2A Cu1A 115.16(13)
C221 P2A Cu1A 117.70(12)
C231 P2A Cu1A 112.46(12)
C216 C211 C212 117.8(4)
C216 C211 P2A 119.0(3)
C212 C211 P2A 123.2(3)
C213 C212 C211 120.3(4)
C214 C213 C212 120.9(4)
C215 C214 C213 119.4(4)
C214 C215 C216 120.0(4)
C211 C216 C215 121.5(4)
C226 C221 C222 117.8(4)
C226 C221 P2A 118.4(3)
C222 C221 P2A 123.7(3)
C221 C222 C223 120.4(4)
C224 C223 C222 120.1(4)
C225 C224 C223 120.1(4)
C224 C225 C226 119.7(4)
C221 C226 C225 122.0(4)
C232 C231 C236 117.9(3)
C232 C231 P2A 117.9(3)
C236 C231 P2A 124.2(3)
C233 C232 C231 121.4(4)
C234 C233 C232 119.9(4)
C235 C234 C233 119.9(4)
C234 C235 C236 120.6(4)
C235 C236 C231 120.3(4)
P1B Cu1B P2B 115.24(4)
P1B Cu1B S1B 110.03(4)
P2B Cu1B S1B 105.98(4)
P1B Cu1B Br1B 104.91(4)
P2B Cu1B Br1B 113.79(4)
S1B Cu1B Br1B 106.61(3)
C1B S1B Cu1B 111.95(12)
N6B C1B N2B 115.3(3)
N6B C1B S1B 122.7(3)
N2B C1B S1B 122.0(2)
C1B N2B C3B 125.8(3)
O3B C3B N2B 120.0(3)
O3B C3B C4B 125.8(3)
N2B C3B C4B 114.2(3)
C5B C4B C3B 121.5(3)
C4B C5B N6B 119.1(3)
C4B C5B C51B 126.0(4)
N6B C5B C51B 115.0(3)
C1B N6B C5B 124.1(3)
C161 P1B C141 105.9(3)
C171 P1B C141 103.7(4)
C161 P1B C151 108.4(5)
C141 P1B C151 97.1(3)
C171 P1B C181 97.8(8)
C141 P1B C181 100.0(6)
C161 P1B Cu1B 112.3(3)
C171 P1B Cu1B 127.1(5)
C141 P1B Cu1B 120.57(13)
C151 P1B Cu1B 111.1(4)
C181 P1B Cu1B 101.2(4)
C146 C141 C142 118.3(4)
C146 C141 P1B 118.2(3)
C142 C141 P1B 123.4(3)
C141 C142 C143 120.3(4)
C144 C143 C142 119.5(5)
C145 C144 C143 120.7(4)
C144 C145 C146 120.2(4)
C145 C146 C141 121.1(4)
C152 C151 C156 116.0(9)
C152 C151 P1B 122.7(9)
C156 C151 P1B 121.2(6)
C151 C152 C153 120.6(10)
C154 C153 C152 120.9(9)
C155 C154 C153 120.6(10)
C154 C155 C156 120.6(9)
C155 C156 C151 121.3(8)
C176 C171 C172 120.2(18)
C176 C171 P1B 106.0(18)
C172 C171 P1B 133.8(13)
C173 C172 C171 120.8(17)
C174 C173 C172 122(2)
C173 C174 C175 121(3)
C174 C175 C176 123(3)
C171 C176 C175 112(3)
C162 C161 C166 116.4(13)
C162 C161 P1B 116.7(11)
C166 C161 P1B 126.8(7)
C161 C162 C163 125.0(17)
C164 C163 C162 115.9(14)
C165 C164 C163 121.8(13)
C164 C165 C166 120.2(11)
C161 C166 C165 120.7(10)
C182 C181 C186 112.0(17)
C182 C181 P1B 122.7(13)
C186 C181 P1B 124.8(15)
C183 C182 C181 122.7(15)
C184 C183 C182 121.7(18)
C185 C184 C183 118(2)
C184 C185 C186 123(2)
C185 C186 C181 123.1(18)
C261 P2B C251 102.48(15)
C261 P2B C241 102.84(15)
C251 P2B C241 101.01(16)
C261 P2B Cu1B 115.30(11)
C251 P2B Cu1B 115.06(11)
C241 P2B Cu1B 117.90(12)
C242 C241 C246 117.6(4)
C242 C241 P2B 118.4(3)
C246 C241 P2B 123.9(3)
C241 C242 C243 120.8(4)
C244 C243 C242 120.0(5)
C245 C244 C243 120.0(4)
C244 C245 C246 120.0(4)
C241 C246 C245 121.6(4)
C256 C251 C252 119.8(3)
C256 C251 P2B 117.5(2)
C252 C251 P2B 122.4(3)
C253 C252 C251 120.6(4)
C254 C253 C252 119.4(4)
C255 C254 C253 120.2(5)
C254 C255 C256 120.3(4)
C251 C256 C255 119.7(4)
C266 C261 C262 116.5(3)
C266 C261 P2B 124.3(2)
C262 C261 P2B 119.2(2)
C263 C262 C261 122.5(4)
C264 C263 C262 119.9(4)
C263 C264 C265 118.5(4)
C264 C265 C266 120.6(4)
C265 C266 C261 121.9(4)

loop_
_geom_bond_atom_site_label_1
_geom_bond_atom_site_label_2
_geom_bond_distance
Cu1A P1A 2.2758(11)
Cu1A P2A 2.2797(11)
Cu1A S1A 2.3907(12)
Cu1A Br1A 2.5049(7)
S1A C1A 1.672(3)
C1A N6A 1.338(4)
C1A N2A 1.352(4)
N2A C3A 1.386(4)
C3A O3A 1.229(4)
C3A C4A 1.427(5)
C4A C5A 1.326(5)
C5A N6A 1.375(4)
C5A C51A 1.497(5)
P1A C131 1.818(3)
P1A C121 1.818(4)
P1A C111 1.825(4)
C111 C112 1.366(5)
C111 C116 1.373(5)
C112 C113 1.384(5)
C113 C114 1.342(5)
C114 C115 1.347(6)
C115 C116 1.398(5)
C121 C126 1.356(5)
C121 C122 1.370(5)
C122 C123 1.387(6)
C123 C124 1.343(7)
C124 C125 1.343(7)
C125 C126 1.390(7)
C131 C132 1.365(5)
C131 C136 1.370(5)
C132 C133 1.383(6)
C133 C134 1.345(7)
C134 C135 1.356(6)
C135 C136 1.377(5)
P2A C211 1.821(4)
P2A C221 1.823(4)
P2A C231 1.829(4)
C211 C216 1.374(5)
C211 C212 1.379(5)
C212 C213 1.374(6)
C213 C214 1.367(6)
C214 C215 1.355(6)
C215 C216 1.377(5)
C221 C226 1.376(5)
C221 C222 1.384(5)
C222 C223 1.387(6)
C223 C224 1.378(6)
C224 C225 1.354(6)
C225 C226 1.377(5)
C231 C232 1.385(5)
C231 C236 1.385(5)
C232 C233 1.373(5)
C233 C234 1.366(5)
C234 C235 1.365(5)
C235 C236 1.382(5)
Cu1B P1B 2.2768(12)
Cu1B P2B 2.2977(11)
Cu1B S1B 2.4005(12)
Cu1B Br1B 2.5152(7)
S1B C1B 1.674(3)
C1B N6B 1.339(4)
C1B N2B 1.348(4)
N2B C3B 1.390(4)
C3B O3B 1.223(4)
C3B C4B 1.422(5)
C4B C5B 1.325(5)
C5B N6B 1.375(4)
C5B C51B 1.497(5)
P1B C161 1.676(11)
P1B C171 1.762(13)
P1B C141 1.822(4)
P1B C151 1.890(9)
P1B C181 2.04(2)
C141 C146 1.374(5)
C141 C142 1.382(5)
C142 C143 1.384(6)
C143 C144 1.371(6)
C144 C145 1.341(6)
C145 C146 1.372(5)
C151 C152 1.358(15)
C151 C156 1.390(16)
C152 C153 1.364(13)
C153 C154 1.352(16)
C154 C155 1.275(14)
C155 C156 1.377(15)
C171 C176 1.35(3)
C171 C172 1.39(2)
C172 C173 1.39(2)
C173 C174 1.23(3)
C174 C175 1.28(4)
C175 C176 1.54(5)
C161 C162 1.347(12)
C161 C166 1.379(12)
C162 C163 1.395(18)
C163 C164 1.36(2)
C164 C165 1.343(18)
C165 C166 1.386(12)
C181 C182 1.42(2)
C181 C186 1.43(3)
C182 C183 1.38(2)
C183 C184 1.36(3)
C184 C185 1.33(3)
C185 C186 1.35(3)
P2B C261 1.811(3)
P2B C251 1.826(3)
P2B C241 1.832(4)
C241 C242 1.371(5)
C241 C246 1.373(5)
C242 C243 1.387(5)
C243 C244 1.361(6)
C244 C245 1.349(6)
C245 C246 1.376(5)
C251 C256 1.3795(10)
C251 C252 1.3802(11)
C252 C253 1.3799(11)
C253 C254 1.3793(11)
C254 C255 1.3793(11)
C255 C256 1.3799(11)
C261 C266 1.3791(11)
C261 C262 1.3797(11)
C262 C263 1.3792(10)
C263 C264 1.3784(11)
C264 C265 1.3785(11)
C265 C266 1.3790(10)
